data_1507189
loop_
_publ_author_name
'Luo, Yong'
'Wu, Jie'

_publ_section_title
;
 Generation of Indeno[1,2-c]pyrroles via a Pd-Catalyzed Reaction of
 2-Alkynylbromobenzene with Propargylic Sulfonamide.
;
_journal_issue 6
_journal_name_full 'Organic letters'
_journal_page_first 1592
_journal_page_last 1595
_journal_paper_doi 10.1021/ol300334h
_journal_volume 14
_journal_year 2012
_chemical_formula_sum 'C31 H25 N O2 S'
_chemical_formula_weight 475.58
_chemical_name_systematic
; 
 ? 
;
_space_group_IT_number 2
_symmetry_cell_setting triclinic
_symmetry_space_group_name_Hall '-P 1'
_symmetry_space_group_name_H-M 'P -1'
_atom_sites_solution_hydrogens geom
_atom_sites_solution_primary direct
_atom_sites_solution_secondary difmap
_audit_creation_method SHELXL-97
_cell_angle_alpha 87.662(6)
_cell_angle_beta 72.510(5)
_cell_angle_gamma 63.637(5)
_cell_formula_units_Z 2
_cell_length_a 10.353(5)
_cell_length_b 10.636(5)
_cell_length_c 13.268(6)
_cell_measurement_reflns_used 895
_cell_measurement_temperature 293(2)
_cell_measurement_theta_max 25.555
_cell_measurement_theta_min 2.545
_cell_volume 1241.2(10)
_computing_cell_refinement 'Bruker SMART'
_computing_data_collection 'Bruker SMART'
_computing_data_reduction 'Bruker SHELXTL'
_computing_molecular_graphics 'Bruker SHELXTL'
_computing_publication_material 'Bruker SHELXTL'
_computing_structure_refinement 'SHELXL-97 (Sheldrick, 1997)'
_computing_structure_solution 'SHELXS-97 (Sheldrick, 1990)'
_diffrn_ambient_temperature 293(2)
_diffrn_measured_fraction_theta_full 0.971
_diffrn_measured_fraction_theta_max 0.971
_diffrn_measurement_device_type 'CCD area detector'
_diffrn_measurement_method 'phi and omega scans'
_diffrn_radiation_monochromator graphite
_diffrn_radiation_source 'fine-focus sealed tube'
_diffrn_radiation_type MoK\a
_diffrn_radiation_wavelength 0.71073
_diffrn_reflns_av_R_equivalents 0.0256
_diffrn_reflns_av_sigmaI/netI 0.0354
_diffrn_reflns_limit_h_max 12
_diffrn_reflns_limit_h_min -12
_diffrn_reflns_limit_k_max 11
_diffrn_reflns_limit_k_min -12
_diffrn_reflns_limit_l_max 15
_diffrn_reflns_limit_l_min -16
_diffrn_reflns_number 5336
_diffrn_reflns_theta_full 25.50
_diffrn_reflns_theta_max 25.50
_diffrn_reflns_theta_min 2.15
_exptl_absorpt_coefficient_mu 0.159
_exptl_absorpt_correction_T_max 0.9811
_exptl_absorpt_correction_T_min 0.9765
_exptl_absorpt_correction_type multi-scan
_exptl_absorpt_process_details sadabs
_exptl_crystal_colour colorless
_exptl_crystal_density_diffrn 1.273
_exptl_crystal_density_method 'not measured'
_exptl_crystal_description block
_exptl_crystal_F_000 500
_exptl_crystal_size_max 0.15
_exptl_crystal_size_mid 0.14
_exptl_crystal_size_min 0.12
_refine_diff_density_max 0.290
_refine_diff_density_min -0.394
_refine_diff_density_rms 0.055
_refine_ls_extinction_method none
_refine_ls_goodness_of_fit_ref 0.987
_refine_ls_hydrogen_treatment constr
_refine_ls_matrix_type full
_refine_ls_number_parameters 317
_refine_ls_number_reflns 4485
_refine_ls_number_restraints 0
_refine_ls_restrained_S_all 0.987
_refine_ls_R_factor_all 0.0717
_refine_ls_R_factor_gt 0.0517
_refine_ls_shift/su_max 0.000
_refine_ls_shift/su_mean 0.000
_refine_ls_structure_factor_coef Fsqd
_refine_ls_weighting_details 'calc w=1/[\s^2^(Fo^2^)+(0.1047P)^2^+0.0000P] where P=(Fo^2^+2Fc^2^)/3'
_refine_ls_weighting_scheme calc
_refine_ls_wR_factor_gt 0.1394
_refine_ls_wR_factor_ref 0.1563
_reflns_number_gt 3203
_reflns_number_total 4485
_reflns_threshold_expression >2sigma(I)
_cod_data_source_file ol300334h_si_001.cif
_cod_data_source_block a11229a
_cod_depositor_comments
;
The following automatic conversions were performed:

'_symmetry_cell_setting' value 'Triclinic' changed to 'triclinic'
according to /home/saulius/struct/CIF-dictionaries/cif_core.dic
dictionary named 'cif_core.dic' version 2.4.1 from 2010-06-29.

Automatic conversion script
Id: cif_fix_values 1715 2011-07-08 13:25:40Z adriana 
;
_cod_original_sg_symbol_H-M P-1
_cod_database_code 1507189

loop_
_symmetry_equiv_pos_as_xyz
'x, y, z'
'-x, -y, -z'

loop_
_atom_site_label
_atom_site_type_symbol
_atom_site_fract_x
_atom_site_fract_y
_atom_site_fract_z
_atom_site_U_iso_or_equiv
_atom_site_adp_type
_atom_site_occupancy
_atom_site_symmetry_multiplicity
_atom_site_calc_flag
_atom_site_refinement_flags
S1 S 0.15493(6) 0.73544(6) 0.07352(5) 0.0479(2) Uani 1 1 d .
O1 O 0.22167(19) 0.58738(15) 0.07791(13) 0.0579(4) Uani 1 1 d .
O2 O 0.03192(19) 0.80194(16) 0.03103(14) 0.0604(5) Uani 1 1 d .
N1 N 0.08439(19) 0.81445(18) 0.19765(14) 0.0445(4) Uani 1 1 d .
C1 C 0.1754(2) 0.7745(2) 0.26767(17) 0.0428(5) Uani 1 1 d .
C2 C 0.2528(2) 0.6267(2) 0.28562(17) 0.0454(5) Uani 1 1 d .
C3 C 0.4001(3) 0.5692(3) 0.2911(2) 0.0610(7) Uani 1 1 d .
H3 H 0.4515 0.6239 0.2807 0.073 Uiso 1 1 calc R
C4 C 0.4697(4) 0.4309(3) 0.3120(3) 0.0797(9) Uani 1 1 d .
H4 H 0.5685 0.3922 0.3150 0.096 Uiso 1 1 calc R
C5 C 0.3937(4) 0.3507(3) 0.3284(2) 0.0816(9) Uani 1 1 d .
H5 H 0.4409 0.2578 0.3430 0.098 Uiso 1 1 calc R
C6 C 0.2495(4) 0.4060(3) 0.3236(2) 0.0699(8) Uani 1 1 d .
H6 H 0.1983 0.3510 0.3352 0.084 Uiso 1 1 calc R
C7 C 0.1798(3) 0.5424(2) 0.30168(18) 0.0538(6) Uani 1 1 d .
H7 H 0.0818 0.5789 0.2975 0.065 Uiso 1 1 calc R
C8 C 0.1583(2) 0.8925(2) 0.31759(17) 0.0429(5) Uani 1 1 d .
C9 C 0.1963(2) 0.9401(2) 0.40127(17) 0.0455(5) Uani 1 1 d .
C10 C 0.2911(3) 0.8699(3) 0.4611(2) 0.0582(6) Uani 1 1 d .
H10 H 0.3432 0.7718 0.4533 0.070 Uiso 1 1 calc R
C11 C 0.3065(3) 0.9498(3) 0.5329(2) 0.0728(8) Uani 1 1 d .
H11 H 0.3692 0.9045 0.5740 0.087 Uiso 1 1 calc R
C12 C 0.2306(3) 1.0948(3) 0.5440(2) 0.0709(8) Uani 1 1 d .
H12 H 0.2439 1.1460 0.5918 0.085 Uiso 1 1 calc R
C13 C 0.1350(3) 1.1657(3) 0.48547(19) 0.0561(6) Uani 1 1 d .
H13 H 0.0836 1.2638 0.4944 0.067 Uiso 1 1 calc R
C14 C 0.1159(2) 1.0902(2) 0.41348(16) 0.0445(5) Uani 1 1 d .
C15 C 0.0264(2) 1.1370(2) 0.33887(17) 0.0446(5) Uani 1 1 d .
C16 C 0.0560(2) 1.0166(2) 0.28411(17) 0.0441(5) Uani 1 1 d .
C17 C 0.0028(3) 0.9727(2) 0.20562(18) 0.0493(6) Uani 1 1 d .
H17A H 0.0310 1.0067 0.1375 0.059 Uiso 1 1 calc R
H17B H -0.1065 1.0071 0.2310 0.059 Uiso 1 1 calc R
C18 C -0.0634(3) 1.2816(2) 0.31869(18) 0.0459(5) Uani 1 1 d .
C19 C -0.0633(3) 1.3113(2) 0.21560(19) 0.0580(6) Uani 1 1 d .
H19 H -0.0107 1.2375 0.1611 0.070 Uiso 1 1 calc R
C20 C -0.1387(3) 1.4465(3) 0.1919(2) 0.0643(7) Uani 1 1 d .
H20 H -0.1354 1.4620 0.1218 0.077 Uiso 1 1 calc R
C21 C -0.2195(3) 1.5600(2) 0.2698(2) 0.0584(6) Uani 1 1 d .
C22 C -0.2242(3) 1.5314(2) 0.3726(2) 0.0595(7) Uani 1 1 d .
H22 H -0.2798 1.6056 0.4267 0.071 Uiso 1 1 calc R
C23 C -0.1491(3) 1.3964(2) 0.39821(19) 0.0541(6) Uani 1 1 d .
H23 H -0.1554 1.3815 0.4687 0.065 Uiso 1 1 calc R
C24 C -0.2945(4) 1.7086(3) 0.2405(3) 0.0766(8) Uani 1 1 d .
H24A H -0.3760 1.7682 0.3012 0.115 Uiso 1 1 calc R
H24B H -0.3341 1.7075 0.1838 0.115 Uiso 1 1 calc R
H24C H -0.2211 1.7442 0.2177 0.115 Uiso 1 1 calc R
C25 C 0.2974(3) 0.7827(2) 0.00618(18) 0.0489(6) Uani 1 1 d .
C26 C 0.4454(3) 0.7054(2) 0.0093(2) 0.0559(6) Uani 1 1 d .
H26 H 0.4704 0.6263 0.0464 0.067 Uiso 1 1 calc R
C27 C 0.5538(3) 0.7468(3) -0.0428(2) 0.0650(7) Uani 1 1 d .
H27 H 0.6530 0.6939 -0.0419 0.078 Uiso 1 1 calc R
C28 C 0.5189(3) 0.8661(3) -0.0969(2) 0.0668(7) Uani 1 1 d .
C29 C 0.3717(3) 0.9408(3) -0.0989(2) 0.0706(8) Uani 1 1 d .
H29 H 0.3465 1.0202 -0.1355 0.085 Uiso 1 1 calc R
C30 C 0.2620(3) 0.9010(3) -0.0485(2) 0.0601(7) Uani 1 1 d .
H30 H 0.1634 0.9533 -0.0508 0.072 Uiso 1 1 calc R
C31 C 0.6393(4) 0.9096(3) -0.1547(3) 0.0945(10) Uani 1 1 d .
H31D H 0.5949 0.9936 -0.1875 0.142 Uiso 1 1 calc R
H31A H 0.7180 0.8352 -0.2084 0.142 Uiso 1 1 calc R
H31B H 0.6818 0.9277 -0.1052 0.142 Uiso 1 1 calc R

loop_
_atom_site_aniso_label
_atom_site_aniso_U_11
_atom_site_aniso_U_22
_atom_site_aniso_U_33
_atom_site_aniso_U_23
_atom_site_aniso_U_13
_atom_site_aniso_U_12
S1 0.0517(4) 0.0382(3) 0.0488(4) -0.0019(2) -0.0239(3) -0.0103(3)
O1 0.0702(11) 0.0358(9) 0.0604(11) -0.0017(7) -0.0248(9) -0.0144(8)
O2 0.0627(10) 0.0541(10) 0.0644(11) -0.0036(8) -0.0378(9) -0.0144(8)
N1 0.0443(10) 0.0380(10) 0.0457(11) -0.0004(8) -0.0185(8) -0.0108(8)
C1 0.0411(11) 0.0438(13) 0.0429(12) 0.0052(9) -0.0143(10) -0.0181(10)
C2 0.0481(12) 0.0436(13) 0.0426(12) 0.0076(9) -0.0173(10) -0.0174(10)
C3 0.0571(15) 0.0538(15) 0.0738(18) 0.0103(13) -0.0317(13) -0.0197(12)
C4 0.0750(19) 0.0619(18) 0.094(2) 0.0145(16) -0.0493(17) -0.0099(15)
C5 0.117(3) 0.0452(16) 0.079(2) 0.0204(14) -0.0496(19) -0.0233(17)
C6 0.104(2) 0.0571(17) 0.0599(17) 0.0179(13) -0.0302(16) -0.0443(16)
C7 0.0632(15) 0.0512(14) 0.0493(14) 0.0074(11) -0.0183(12) -0.0277(12)
C8 0.0418(11) 0.0451(13) 0.0405(12) 0.0069(9) -0.0153(9) -0.0172(10)
C9 0.0499(13) 0.0537(14) 0.0406(12) 0.0095(10) -0.0159(10) -0.0293(11)
C10 0.0661(16) 0.0615(16) 0.0566(15) 0.0163(12) -0.0322(13) -0.0296(13)
C11 0.087(2) 0.089(2) 0.0674(19) 0.0232(15) -0.0519(16) -0.0451(17)
C12 0.093(2) 0.085(2) 0.0613(17) 0.0094(14) -0.0418(16) -0.0522(17)
C13 0.0709(16) 0.0605(16) 0.0482(14) 0.0066(11) -0.0218(12) -0.0376(13)
C14 0.0493(13) 0.0523(14) 0.0370(12) 0.0084(9) -0.0139(10) -0.0274(11)
C15 0.0473(12) 0.0450(13) 0.0388(12) 0.0011(9) -0.0112(10) -0.0198(10)
C16 0.0436(12) 0.0421(13) 0.0423(12) 0.0028(9) -0.0167(10) -0.0137(10)
C17 0.0510(13) 0.0399(13) 0.0500(14) -0.0011(10) -0.0227(11) -0.0099(10)
C18 0.0512(13) 0.0424(13) 0.0446(12) 0.0006(9) -0.0176(10) -0.0197(10)
C19 0.0706(16) 0.0475(14) 0.0472(14) -0.0030(11) -0.0231(12) -0.0156(12)
C20 0.0831(19) 0.0539(16) 0.0525(15) 0.0065(12) -0.0335(14) -0.0206(14)
C21 0.0665(16) 0.0454(14) 0.0690(17) 0.0061(12) -0.0323(13) -0.0231(12)
C22 0.0671(16) 0.0417(14) 0.0613(16) -0.0074(11) -0.0190(13) -0.0171(12)
C23 0.0651(15) 0.0497(14) 0.0437(13) -0.0012(10) -0.0156(12) -0.0231(12)
C24 0.093(2) 0.0489(16) 0.093(2) 0.0130(14) -0.0483(18) -0.0253(15)
C25 0.0500(13) 0.0387(12) 0.0445(13) -0.0018(9) -0.0182(10) -0.0060(10)
C26 0.0506(14) 0.0396(13) 0.0603(15) 0.0041(11) -0.0190(12) -0.0046(11)
C27 0.0476(14) 0.0553(16) 0.0710(18) -0.0046(13) -0.0105(13) -0.0098(12)
C28 0.0677(17) 0.0557(16) 0.0583(16) -0.0060(12) -0.0032(13) -0.0215(14)
C29 0.0795(19) 0.0523(16) 0.0626(17) 0.0161(13) -0.0172(15) -0.0191(14)
C30 0.0597(15) 0.0499(15) 0.0579(16) 0.0123(12) -0.0258(13) -0.0100(12)
C31 0.095(2) 0.087(2) 0.086(2) -0.0068(17) 0.0069(19) -0.049(2)

loop_
_atom_type_symbol
_atom_type_description
_atom_type_scat_dispersion_real
_atom_type_scat_dispersion_imag
_atom_type_scat_source
C C 0.0033 0.0016 'International Tables Vol C Tables 4.2.6.8 and 6.1.1.4'
H H 0.0000 0.0000 'International Tables Vol C Tables 4.2.6.8 and 6.1.1.4'
N N 0.0061 0.0033 'International Tables Vol C Tables 4.2.6.8 and 6.1.1.4'
O O 0.0106 0.0060 'International Tables Vol C Tables 4.2.6.8 and 6.1.1.4'
S S 0.1246 0.1234 'International Tables Vol C Tables 4.2.6.8 and 6.1.1.4'

loop_
_geom_angle_atom_site_label_1
_geom_angle_atom_site_label_2
_geom_angle_atom_site_label_3
_geom_angle
O1 S1 O2 120.27(10)
O1 S1 N1 108.13(10)
O2 S1 N1 104.23(10)
O1 S1 C25 108.90(11)
O2 S1 C25 108.34(11)
N1 S1 C25 106.06(10)
C1 N1 C17 108.69(16)
C1 N1 S1 121.03(14)
C17 N1 S1 113.95(14)
C8 C1 N1 109.40(18)
C8 C1 C2 129.8(2)
N1 C1 C2 120.34(18)
C7 C2 C3 118.5(2)
C7 C2 C1 120.9(2)
C3 C2 C1 120.5(2)
C4 C3 C2 119.9(2)
C4 C3 H3 120.0
C2 C3 H3 120.0
C5 C4 C3 120.1(3)
C5 C4 H4 119.9
C3 C4 H4 119.9
C6 C5 C4 120.4(3)
C6 C5 H5 119.8
C4 C5 H5 119.8
C5 C6 C7 120.1(3)
C5 C6 H6 120.0
C7 C6 H6 120.0
C6 C7 C2 121.0(2)
C6 C7 H7 119.5
C2 C7 H7 119.5
C1 C8 C16 110.5(2)
C1 C8 C9 142.5(2)
C16 C8 C9 106.77(19)
C10 C9 C14 120.9(2)
C10 C9 C8 133.1(2)
C14 C9 C8 105.94(18)
C9 C10 C11 118.3(2)
C9 C10 H10 120.9
C11 C10 H10 120.9
C12 C11 C10 121.0(2)
C12 C11 H11 119.5
C10 C11 H11 119.5
C11 C12 C13 121.1(2)
C11 C12 H12 119.4
C13 C12 H12 119.4
C12 C13 C14 119.7(2)
C12 C13 H13 120.1
C14 C13 H13 120.1
C13 C14 C9 119.0(2)
C13 C14 C15 131.5(2)
C9 C14 C15 109.55(18)
C16 C15 C18 126.0(2)
C16 C15 C14 105.61(19)
C18 C15 C14 128.08(19)
C15 C16 C8 112.1(2)
C15 C16 C17 138.9(2)
C8 C16 C17 108.68(18)
C16 C17 N1 102.76(16)
C16 C17 H17A 111.2
N1 C17 H17A 111.2
C16 C17 H17B 111.2
N1 C17 H17B 111.2
H17A C17 H17B 109.1
C19 C18 C23 116.5(2)
C19 C18 C15 119.8(2)
C23 C18 C15 123.6(2)
C20 C19 C18 121.9(2)
C20 C19 H19 119.0
C18 C19 H19 119.0
C19 C20 C21 121.5(2)
C19 C20 H20 119.3
C21 C20 H20 119.3
C22 C21 C20 117.1(2)
C22 C21 C24 122.6(2)
C20 C21 C24 120.3(2)
C21 C22 C23 122.4(2)
C21 C22 H22 118.8
C23 C22 H22 118.8
C22 C23 C18 120.6(2)
C22 C23 H23 119.7
C18 C23 H23 119.7
C21 C24 H24A 109.5
C21 C24 H24B 109.5
H24A C24 H24B 109.5
C21 C24 H24C 109.5
H24A C24 H24C 109.5
H24B C24 H24C 109.5
C30 C25 C26 119.5(2)
C30 C25 S1 119.63(19)
C26 C25 S1 120.85(19)
C27 C26 C25 119.4(2)
C27 C26 H26 120.3
C25 C26 H26 120.3
C26 C27 C28 121.5(2)
C26 C27 H27 119.2
C28 C27 H27 119.2
C29 C28 C27 118.0(3)
C29 C28 C31 121.0(3)
C27 C28 C31 121.0(3)
C30 C29 C28 121.6(2)
C30 C29 H29 119.2
C28 C29 H29 119.2
C29 C30 C25 120.0(2)
C29 C30 H30 120.0
C25 C30 H30 120.0
C28 C31 H31D 109.5
C28 C31 H31A 109.5
H31D C31 H31A 109.5
C28 C31 H31B 109.5
H31D C31 H31B 109.5
H31A C31 H31B 109.5

loop_
_geom_bond_atom_site_label_1
_geom_bond_atom_site_label_2
_geom_bond_distance
S1 O1 1.4181(16)
S1 O2 1.4280(17)
S1 N1 1.6725(19)
S1 C25 1.749(3)
N1 C1 1.439(3)
N1 C17 1.502(3)
C1 C8 1.358(3)
C1 C2 1.462(3)
C2 C7 1.382(3)
C2 C3 1.393(3)
C3 C4 1.380(3)
C3 H3 0.9300
C4 C5 1.368(4)
C4 H4 0.9300
C5 C6 1.362(4)
C5 H5 0.9300
C6 C7 1.368(3)
C6 H6 0.9300
C7 H7 0.9300
C8 C16 1.434(3)
C8 C9 1.459(3)
C9 C10 1.386(3)
C9 C14 1.424(3)
C10 C11 1.391(4)
C10 H10 0.9300
C11 C12 1.375(4)
C11 H11 0.9300
C12 C13 1.380(4)
C12 H12 0.9300
C13 C14 1.383(3)
C13 H13 0.9300
C14 C15 1.479(3)
C15 C16 1.362(3)
C15 C18 1.466(3)
C16 C17 1.489(3)
C17 H17A 0.9700
C17 H17B 0.9700
C18 C19 1.391(3)
C18 C23 1.404(3)
C19 C20 1.375(3)
C19 H19 0.9300
C20 C21 1.382(4)
C20 H20 0.9300
C21 C22 1.376(4)
C21 C24 1.514(3)
C22 C23 1.382(3)
C22 H22 0.9300
C23 H23 0.9300
C24 H24A 0.9600
C24 H24B 0.9600
C24 H24C 0.9600
C25 C30 1.385(3)
C25 C26 1.393(3)
C26 C27 1.372(4)
C26 H26 0.9300
C27 C28 1.388(4)
C27 H27 0.9300
C28 C29 1.380(4)
C28 C31 1.505(4)
C29 C30 1.365(4)
C29 H29 0.9300
C30 H30 0.9300
C31 H31D 0.9600
C31 H31A 0.9600
C31 H31B 0.9600

loop_
_cod_related_entry_id
_cod_related_entry_code
_cod_related_entry_database
1 30651805 ChemSpider
